data_7118185
loop_
_publ_author_name
'Barsu, Nagaraju'
'Sen, Malay'
'Premkumar, J. Richard'
'Sundararaju, Basker'

_publ_section_title
;
 Cobalt(iii) catalyzed C-8 selective C-H and C-O coupling of quinoline
 N-oxide with internal alkynes via C-H activation and oxygen atom
 transfer.
;
_journal_issue 7
_journal_name_full 'Chemical communications (Cambridge, England)'
_journal_page_first 1338
_journal_page_last 1341
_journal_paper_doi 10.1039/c5cc08736h
_journal_volume 52
_journal_year 2016
_chemical_formula_sum 'C29 H21 N O'
_chemical_formula_weight 399.47
_chemical_name_systematic
; 
 ? 
;
_space_group_IT_number 19
_symmetry_cell_setting orthorhombic
_symmetry_space_group_name_Hall 'P 2ac 2ab'
_symmetry_space_group_name_H-M 'P 21 21 21'
_atom_sites_solution_hydrogens geom
_atom_sites_solution_primary direct
_atom_sites_solution_secondary difmap
_audit_creation_method SHELXL-97
_audit_update_record
;
2015-10-09 deposited with the CCDC.
2015-11-23 downloaded from the CCDC.
;
_cell_angle_alpha 90.00
_cell_angle_beta 90.00
_cell_angle_gamma 90.00
_cell_formula_units_Z 4
_cell_length_a 9.002(2)
_cell_length_b 13.225(3)
_cell_length_c 17.293(4)
_cell_measurement_temperature 100(2)
_cell_measurement_theta_max 24.33
_cell_measurement_theta_min 2.36
_cell_volume 2058.8(8)
_computing_cell_refinement 'Bruker SAINT'
_computing_data_collection 'Bruker APEX2'
_computing_data_reduction 'Bruker SAINT'
_computing_molecular_graphics 'Bruker SHELXTL'
_computing_publication_material 'Bruker SHELXTL'
_computing_structure_refinement 'SHELXL-97 (Sheldrick, 2008)'
_computing_structure_solution 'SHELXS-97 (Sheldrick, 2008)'
_diffrn_ambient_temperature 100(2)
_diffrn_measured_fraction_theta_full 0.999
_diffrn_measured_fraction_theta_max 0.999
_diffrn_measurement_device_type 'Bruker APEX-II CCD'
_diffrn_measurement_method '\f and \w scans'
_diffrn_radiation_monochromator graphite
_diffrn_radiation_source 'fine-focus sealed tube'
_diffrn_radiation_type MoK\a
_diffrn_radiation_wavelength 0.71073
_diffrn_reflns_av_R_equivalents 0.0547
_diffrn_reflns_av_sigmaI/netI 0.0607
_diffrn_reflns_limit_h_max 10
_diffrn_reflns_limit_h_min -10
_diffrn_reflns_limit_k_max 15
_diffrn_reflns_limit_k_min -13
_diffrn_reflns_limit_l_max 20
_diffrn_reflns_limit_l_min -20
_diffrn_reflns_number 10700
_diffrn_reflns_theta_full 25.38
_diffrn_reflns_theta_max 25.38
_diffrn_reflns_theta_min 1.94
_exptl_absorpt_coefficient_mu 0.077
_exptl_absorpt_correction_T_max 0.9900
_exptl_absorpt_correction_T_min 0.9847
_exptl_absorpt_correction_type numerical
_exptl_absorpt_process_details SADABS
_exptl_crystal_colour Colourless
_exptl_crystal_density_diffrn 1.289
_exptl_crystal_density_method 'not measured'
_exptl_crystal_description Needle
_exptl_crystal_F_000 840
_exptl_crystal_size_max 0.20
_exptl_crystal_size_mid 0.15
_exptl_crystal_size_min 0.13
_refine_diff_density_max 0.187
_refine_diff_density_min -0.179
_refine_diff_density_rms 0.044
_refine_ls_abs_structure_details 'Flack H D (1983), Acta Cryst. A39, 876-881'
_refine_ls_abs_structure_Flack 5(2)
_refine_ls_extinction_method none
_refine_ls_goodness_of_fit_ref 1.070
_refine_ls_hydrogen_treatment constr
_refine_ls_matrix_type full
_refine_ls_number_parameters 280
_refine_ls_number_reflns 3767
_refine_ls_number_restraints 0
_refine_ls_restrained_S_all 1.070
_refine_ls_R_factor_all 0.0624
_refine_ls_R_factor_gt 0.0451
_refine_ls_shift/su_max 0.000
_refine_ls_shift/su_mean 0.000
_refine_ls_structure_factor_coef Fsqd
_refine_ls_weighting_details 'calc w=1/[\s^2^(Fo^2^)+(0.0478P)^2^+0.2935P] where P=(Fo^2^+2Fc^2^)/3'
_refine_ls_weighting_scheme calc
_refine_ls_wR_factor_gt 0.0966
_refine_ls_wR_factor_ref 0.1162
_reflns_number_gt 3065
_reflns_number_total 3767
_reflns_threshold_expression >2sigma(I)
_cod_data_source_file c5cc08736h2.cif
_cod_data_source_block N_oxide
_cod_depositor_comments
;
The following automatic conversions were performed:

'_symmetry_cell_setting' value 'Orthorhombic' changed to
'orthorhombic' according to
/usr/data/users/saulius/crontab/automatic-downloads/rss-feeds/RSC/lib/dictionaries/cif_core.dic
dictionary named 'cif_core.dic' version 2.4.2 from 2011-04-26.

'_exptl_absorpt_correction_type' value 'Numerical' changed to
'numerical' according to
/usr/data/users/saulius/crontab/automatic-downloads/rss-feeds/RSC/lib/dictionaries/cif_core.dic
dictionary named 'cif_core.dic' version 2.4.2 from 2011-04-26.

Automatic conversion script
Id: cif_fix_values 4268 2015-11-12 08:31:59Z antanas 

 Adding full bibliography for 7118185.cif.
;
_cod_original_cell_volume 2058.7(8)
_cod_original_sg_symbol_H-M P2(1)2(1)2(1)
_cod_database_code 7118185

loop_
_symmetry_equiv_pos_as_xyz
'x, y, z'
'-x+1/2, -y, z+1/2'
'-x, y+1/2, -z+1/2'
'x+1/2, -y+1/2, -z'

loop_
_atom_site_label
_atom_site_type_symbol
_atom_site_fract_x
_atom_site_fract_y
_atom_site_fract_z
_atom_site_U_iso_or_equiv
_atom_site_adp_type
_atom_site_occupancy
_atom_site_symmetry_multiplicity
_atom_site_calc_flag
_atom_site_refinement_flags
O1 O 0.2251(2) 0.05923(13) 0.53655(10) 0.0321(5) Uani 1 1 d .
N2 N 0.1216(2) 0.17299(15) 0.36494(12) 0.0256(5) Uani 1 1 d .
C3 C 0.0355(3) -0.13489(19) 0.34280(16) 0.0311(6) Uani 1 1 d .
H3A H 0.0147 -0.2051 0.3387 0.037 Uiso 1 1 calc R
C4 C 0.0947(3) 0.07131(18) 0.35689(14) 0.0237(6) Uani 1 1 d .
C5 C 0.1887(3) 0.2203(2) 0.30779(14) 0.0252(6) Uani 1 1 d .
H5A H 0.2051 0.2909 0.3133 0.030 Uiso 1 1 calc R
C6 C 0.1057(3) -0.0867(2) 0.28408(15) 0.0311(6) Uani 1 1 d .
H6A H 0.1341 -0.1236 0.2393 0.037 Uiso 1 1 calc R
C7 C 0.0217(3) 0.01924(18) 0.41802(14) 0.0252(6) Uani 1 1 d .
C8 C 0.1201(3) 0.39276(19) 0.65946(15) 0.0294(6) Uani 1 1 d .
H8A H 0.1229 0.4545 0.6874 0.035 Uiso 1 1 calc R
C9 C -0.0103(3) 0.27684(18) 0.57623(14) 0.0248(6) Uani 1 1 d .
H9A H -0.0970 0.2593 0.5480 0.030 Uiso 1 1 calc R
C10 C 0.2368(3) 0.23886(18) 0.61972(13) 0.0237(6) Uani 1 1 d .
H10A H 0.3215 0.1960 0.6200 0.028 Uiso 1 1 calc R
C11 C -0.0045(3) 0.36718(19) 0.61628(14) 0.0271(6) Uani 1 1 d .
H11A H -0.0866 0.4122 0.6143 0.033 Uiso 1 1 calc R
C12 C -0.1313(3) 0.03144(18) 0.54324(13) 0.0234(6) Uani 1 1 d .
C13 C -0.1905(3) -0.0932(2) 0.63979(15) 0.0315(7) Uani 1 1 d .
H13A H -0.1598 -0.1474 0.6721 0.038 Uiso 1 1 calc R
C14 C 0.1122(3) 0.21090(18) 0.57726(14) 0.0235(6) Uani 1 1 d .
C15 C 0.1157(3) 0.11332(19) 0.53338(14) 0.0240(6) Uani 1 1 d .
C16 C -0.0219(3) 0.08153(18) 0.48840(14) 0.0235(6) Uani 1 1 d .
H16A H -0.0700 0.1447 0.4689 0.028 Uiso 1 1 calc R
C17 C 0.2384(3) 0.1738(2) 0.23849(13) 0.0251(6) Uani 1 1 d .
C18 C -0.0071(3) -0.08159(18) 0.41003(15) 0.0283(6) Uani 1 1 d .
H18A H -0.0567 -0.1166 0.4505 0.034 Uiso 1 1 calc R
C19 C -0.0888(3) -0.04668(18) 0.59200(14) 0.0269(6) Uani 1 1 d .
H19A H 0.0117 -0.0684 0.5924 0.032 Uiso 1 1 calc R
C20 C 0.1372(3) 0.01760(19) 0.28884(14) 0.0259(6) Uani 1 1 d .
C21 C 0.3183(3) 0.23409(19) 0.17910(15) 0.0289(7) Uani 1 1 d .
C22 C -0.3810(3) 0.01696(19) 0.59295(14) 0.0301(6) Uani 1 1 d .
H22A H -0.4814 0.0391 0.5931 0.036 Uiso 1 1 calc R
C23 C -0.3371(3) -0.06155(19) 0.64099(15) 0.0290(6) Uani 1 1 d .
H23A H -0.4069 -0.0932 0.6743 0.035 Uiso 1 1 calc R
C24 C 0.4303(3) 0.30096(19) 0.20130(17) 0.0336(7) Uani 1 1 d .
H24A H 0.4535 0.3090 0.2545 0.040 Uiso 1 1 calc R
C25 C 0.2091(3) 0.0728(2) 0.22955(14) 0.0278(6) Uani 1 1 d .
H25A H 0.2373 0.0395 0.1831 0.033 Uiso 1 1 calc R
C26 C -0.2783(3) 0.06310(19) 0.54476(14) 0.0262(6) Uani 1 1 d .
H26A H -0.3089 0.1172 0.5123 0.031 Uiso 1 1 calc R
C27 C 0.2850(3) 0.2240(2) 0.10050(15) 0.0371(7) Uani 1 1 d .
H27A H 0.2098 0.1782 0.0844 0.045 Uiso 1 1 calc R
C28 C 0.2396(3) 0.3277(2) 0.66133(14) 0.0265(6) Uani 1 1 d .
H28A H 0.3245 0.3442 0.6915 0.032 Uiso 1 1 calc R
C29 C 0.4737(4) 0.3460(2) 0.06880(19) 0.0470(9) Uani 1 1 d .
H29A H 0.5269 0.3840 0.0313 0.056 Uiso 1 1 calc R
C30 C 0.5080(4) 0.3557(2) 0.14623(19) 0.0429(8) Uani 1 1 d .
H30A H 0.5852 0.4002 0.1619 0.052 Uiso 1 1 calc R
C31 C 0.3617(4) 0.2807(2) 0.04582(17) 0.0447(8) Uani 1 1 d .
H31A H 0.3373 0.2747 -0.0074 0.054 Uiso 1 1 calc R

loop_
_atom_site_aniso_label
_atom_site_aniso_U_11
_atom_site_aniso_U_22
_atom_site_aniso_U_33
_atom_site_aniso_U_23
_atom_site_aniso_U_13
_atom_site_aniso_U_12
O1 0.0270(11) 0.0313(11) 0.0382(11) -0.0054(9) -0.0025(9) 0.0061(9)
N2 0.0248(12) 0.0265(11) 0.0254(11) 0.0005(9) -0.0001(10) -0.0013(10)
C3 0.0335(17) 0.0257(14) 0.0343(15) -0.0065(12) 0.0014(13) -0.0045(13)
C4 0.0206(14) 0.0268(13) 0.0237(13) 0.0002(11) -0.0025(11) -0.0011(11)
C5 0.0245(15) 0.0270(14) 0.0242(14) 0.0021(11) -0.0015(11) 0.0016(12)
C6 0.0317(16) 0.0322(15) 0.0295(14) -0.0087(12) 0.0019(13) -0.0008(13)
C7 0.0220(14) 0.0298(14) 0.0238(13) -0.0015(11) -0.0044(11) -0.0012(12)
C8 0.0363(17) 0.0253(14) 0.0265(14) -0.0028(11) 0.0048(13) -0.0044(13)
C9 0.0248(15) 0.0265(13) 0.0231(13) 0.0016(10) 0.0001(12) -0.0006(12)
C10 0.0244(15) 0.0267(14) 0.0200(13) 0.0048(11) 0.0023(11) 0.0015(11)
C11 0.0232(15) 0.0287(14) 0.0294(14) -0.0005(11) 0.0066(12) 0.0024(12)
C12 0.0270(15) 0.0224(13) 0.0209(13) 0.0005(11) -0.0014(12) 0.0025(11)
C13 0.0430(18) 0.0267(15) 0.0247(14) 0.0015(12) 0.0020(13) 0.0062(13)
C14 0.0275(15) 0.0244(13) 0.0186(12) 0.0054(10) 0.0050(11) -0.0023(12)
C15 0.0244(15) 0.0251(13) 0.0225(13) 0.0013(11) 0.0042(12) 0.0051(12)
C16 0.0245(14) 0.0235(12) 0.0223(13) 0.0034(10) -0.0008(11) -0.0013(12)
C17 0.0208(15) 0.0323(15) 0.0221(13) 0.0015(11) -0.0025(11) 0.0021(12)
C18 0.0284(15) 0.0276(14) 0.0287(14) 0.0001(11) 0.0014(12) -0.0011(12)
C19 0.0263(15) 0.0254(13) 0.0288(14) -0.0001(12) -0.0015(12) 0.0016(11)
C20 0.0227(15) 0.0311(15) 0.0240(14) -0.0033(11) -0.0036(12) -0.0009(12)
C21 0.0275(16) 0.0298(15) 0.0293(15) 0.0022(12) 0.0058(12) 0.0115(12)
C22 0.0298(16) 0.0337(15) 0.0268(15) -0.0034(12) 0.0053(13) -0.0003(13)
C23 0.0320(16) 0.0275(14) 0.0273(14) 0.0012(12) 0.0055(12) -0.0029(12)
C24 0.0325(17) 0.0295(15) 0.0389(16) 0.0048(13) 0.0050(13) 0.0048(13)
C25 0.0243(15) 0.0380(16) 0.0212(13) -0.0024(12) -0.0018(11) 0.0054(13)
C26 0.0294(16) 0.0244(14) 0.0247(13) -0.0002(11) -0.0019(12) 0.0023(12)
C27 0.0401(18) 0.0388(16) 0.0325(16) -0.0006(13) 0.0056(14) 0.0103(14)
C28 0.0230(15) 0.0349(15) 0.0216(13) -0.0001(11) -0.0012(12) -0.0013(12)
C29 0.050(2) 0.0377(17) 0.053(2) 0.0194(15) 0.0229(18) 0.0156(17)
C30 0.044(2) 0.0311(15) 0.053(2) 0.0144(14) 0.0123(17) 0.0065(15)
C31 0.060(2) 0.0452(18) 0.0289(16) 0.0118(14) 0.0118(16) 0.0278(18)

loop_
_atom_type_symbol
_atom_type_description
_atom_type_scat_dispersion_real
_atom_type_scat_dispersion_imag
_atom_type_scat_source
C C 0.0033 0.0016 'International Tables Vol C Tables 4.2.6.8 and 6.1.1.4'
H H 0.0000 0.0000 'International Tables Vol C Tables 4.2.6.8 and 6.1.1.4'
N N 0.0061 0.0033 'International Tables Vol C Tables 4.2.6.8 and 6.1.1.4'
O O 0.0106 0.0060 'International Tables Vol C Tables 4.2.6.8 and 6.1.1.4'

loop_
_geom_angle_atom_site_label_1
_geom_angle_atom_site_label_2
_geom_angle_atom_site_label_3
_geom_angle
C5 N2 C4 118.0(2)
C6 C3 C18 120.6(2)
N2 C4 C7 118.7(2)
N2 C4 C20 121.6(2)
C7 C4 C20 119.7(2)
N2 C5 C17 124.9(2)
C3 C6 C20 120.6(2)
C18 C7 C4 119.0(2)
C18 C7 C16 124.1(2)
C4 C7 C16 116.8(2)
C28 C8 C11 119.4(2)
C11 C9 C14 120.0(2)
C28 C10 C14 121.1(2)
C9 C11 C8 120.7(2)
C19 C12 C26 118.4(2)
C19 C12 C16 121.7(2)
C26 C12 C16 119.9(2)
C19 C13 C23 120.5(2)
C10 C14 C9 118.3(2)
C10 C14 C15 118.7(2)
C9 C14 C15 123.0(2)
O1 C15 C14 120.0(2)
O1 C15 C16 121.2(2)
C14 C15 C16 118.7(2)
C12 C16 C7 115.5(2)
C12 C16 C15 109.21(19)
C7 C16 C15 110.4(2)
C25 C17 C5 117.2(2)
C25 C17 C21 122.6(2)
C5 C17 C21 120.2(2)
C7 C18 C3 121.3(3)
C13 C19 C12 120.9(3)
C6 C20 C25 123.6(2)
C6 C20 C4 118.8(2)
C25 C20 C4 117.6(2)
C24 C21 C27 118.9(3)
C24 C21 C17 120.0(2)
C27 C21 C17 121.1(3)
C26 C22 C23 120.0(3)
C13 C23 C22 119.3(3)
C30 C24 C21 120.5(3)
C17 C25 C20 120.6(2)
C22 C26 C12 121.0(2)
C31 C27 C21 120.2(3)
C8 C28 C10 120.4(2)
C30 C29 C31 119.9(3)
C29 C30 C24 120.4(3)
C29 C31 C27 120.2(3)

loop_
_geom_bond_atom_site_label_1
_geom_bond_atom_site_label_2
_geom_bond_distance
O1 C15 1.218(3)
N2 C5 1.316(3)
N2 C4 1.374(3)
C3 C6 1.355(4)
C3 C18 1.413(4)
C4 C7 1.423(3)
C4 C20 1.427(3)
C5 C17 1.419(3)
C6 C20 1.411(4)
C7 C18 1.366(3)
C7 C16 1.521(3)
C8 C28 1.378(4)
C8 C11 1.390(4)
C9 C11 1.382(3)
C9 C14 1.406(4)
C10 C28 1.378(3)
C10 C14 1.391(4)
C12 C19 1.387(3)
C12 C26 1.388(4)
C12 C16 1.519(3)
C13 C19 1.378(4)
C13 C23 1.385(4)
C14 C15 1.497(3)
C15 C16 1.522(4)
C17 C25 1.370(4)
C17 C21 1.486(4)
C20 C25 1.415(4)
C21 C24 1.396(4)
C21 C27 1.398(4)
C22 C26 1.386(4)
C22 C23 1.387(4)
C24 C30 1.386(4)
C27 C31 1.391(4)
C29 C30 1.380(5)
C29 C31 1.386(5)

loop_
_geom_torsion_atom_site_label_1
_geom_torsion_atom_site_label_2
_geom_torsion_atom_site_label_3
_geom_torsion_atom_site_label_4
_geom_torsion
C5 N2 C4 C7 -179.7(2)
C5 N2 C4 C20 -0.2(4)
C4 N2 C5 C17 -1.3(4)
C18 C3 C6 C20 -0.2(4)
N2 C4 C7 C18 179.2(2)
C20 C4 C7 C18 -0.3(4)
N2 C4 C7 C16 0.2(3)
C20 C4 C7 C16 -179.3(2)
C14 C9 C11 C8 -1.6(4)
C28 C8 C11 C9 0.8(4)
C28 C10 C14 C9 1.5(4)
C28 C10 C14 C15 -179.9(2)
C11 C9 C14 C10 0.5(4)
C11 C9 C14 C15 -178.1(2)
C10 C14 C15 O1 1.5(3)
C9 C14 C15 O1 -180.0(2)
C10 C14 C15 C16 178.6(2)
C9 C14 C15 C16 -2.8(3)
C19 C12 C16 C7 73.8(3)
C26 C12 C16 C7 -105.5(3)
C19 C12 C16 C15 -51.3(3)
C26 C12 C16 C15 129.3(2)
C18 C7 C16 C12 -13.3(4)
C4 C7 C16 C12 165.6(2)
C18 C7 C16 C15 111.2(3)
C4 C7 C16 C15 -69.9(3)
O1 C15 C16 C12 94.9(3)
C14 C15 C16 C12 -82.2(3)
O1 C15 C16 C7 -33.1(3)
C14 C15 C16 C7 149.8(2)
N2 C5 C17 C25 2.6(4)
N2 C5 C17 C21 -177.6(2)
C4 C7 C18 C3 0.6(4)
C16 C7 C18 C3 179.5(2)
C6 C3 C18 C7 -0.4(4)
C23 C13 C19 C12 -1.1(4)
C26 C12 C19 C13 1.2(4)
C16 C12 C19 C13 -178.1(2)
C3 C6 C20 C25 -179.5(3)
C3 C6 C20 C4 0.5(4)
N2 C4 C20 C6 -179.7(2)
C7 C4 C20 C6 -0.2(4)
N2 C4 C20 C25 0.3(4)
C7 C4 C20 C25 179.8(2)
C25 C17 C21 C24 -135.3(3)
C5 C17 C21 C24 44.8(4)
C25 C17 C21 C27 43.6(4)
C5 C17 C21 C27 -136.3(3)
C19 C13 C23 C22 0.6(4)
C26 C22 C23 C13 -0.3(4)
C27 C21 C24 C30 -0.5(4)
C17 C21 C24 C30 178.4(2)
C5 C17 C25 C20 -2.3(4)
C21 C17 C25 C20 177.8(2)
C6 C20 C25 C17 -178.9(3)
C4 C20 C25 C17 1.1(4)
C23 C22 C26 C12 0.5(4)
C19 C12 C26 C22 -0.9(4)
C16 C12 C26 C22 178.4(2)
C24 C21 C27 C31 -0.7(4)
C17 C21 C27 C31 -179.6(3)
C11 C8 C28 C10 1.1(4)
C14 C10 C28 C8 -2.3(4)
C31 C29 C30 C24 -0.4(4)
C21 C24 C30 C29 1.1(4)
C30 C29 C31 C27 -0.8(4)
C21 C27 C31 C29 1.4(4)
